data_7715024
loop_
_publ_author_name
'Liang, Ju-Ju'
'Lin, Yu-Chun'
'Chang, Zhi-Han'
'Wang, Xiuli'

_publ_section_title
;
 Improved capacitive performances and electrocatalytic reduction activity
 by regulating the bonding interaction between
 Zn-bistriazole-pyrazine/pyridine units and diverse Anderson-type
 polyoxometalates.
;
_journal_issue 7
_journal_name_full 'Dalton transactions (Cambridge, England : 2003)'
_journal_page_first 3020
_journal_page_last 3026
_journal_paper_doi 10.1039/d3dt04195f
_journal_volume 53
_journal_year 2024
_chemical_formula_moiety 'C18 H30 Mo6 N14 O36 Te Zn5.6, 2(H2 O)'
_chemical_formula_sum 'C18 H34 Mo6 N14 O38 Te Zn5.56'
_chemical_formula_weight 2121.29
_space_group_crystal_system triclinic
_space_group_IT_number 2
_space_group_name_Hall '-P 1'
_space_group_name_H-M_alt 'P -1'
_atom_sites_solution_hydrogens mixed
_atom_sites_solution_primary dual
_audit_creation_date 2023-05-08
_audit_creation_method
;
Olex2 1.3-alpha
(compiled 2020.11.12 svn.r5f609507 for OlexSys, GUI svn.r6408)
;
_audit_update_record
;
2023-06-02 deposited with the CCDC.	2024-01-17 downloaded from the CCDC.
;
_cell_angle_alpha 85.0600(10)
_cell_angle_beta 80.4670(10)
_cell_angle_gamma 66.9630(10)
_cell_formula_units_Z 1
_cell_length_a 9.6974(3)
_cell_length_b 11.2534(3)
_cell_length_c 12.5370(3)
_cell_measurement_reflns_used 9971
_cell_measurement_temperature 296.15
_cell_measurement_theta_max 25.127
_cell_measurement_theta_min 1.628
_cell_volume 1241.31(6)
_computing_cell_refinement 'SAINT+ Ver. 2016.5-0 (Bruker-AXS, 2016)'
_computing_data_collection 'APEX3 Ver. 2016.5-0 (Bruker-AXS, 2016)'
_computing_data_reduction 'SAINT+ Ver. 2016.5-0 (Bruker-AXS, 2016)'
_computing_molecular_graphics 'OLEX2 (Dolomanov et al., 2009)'
_computing_publication_material 'OLEX2 (Dolomanov et al., 2009)'
_computing_structure_refinement 'XL (Sheldrick, 2015b)'
_computing_structure_solution 'XT (Sheldrick, 2015a)'
_diffrn_ambient_temperature 296.15
_diffrn_detector 'charge-coupled device (CCD) area detector'
_diffrn_detector_area_resol_mean 7.9
_diffrn_detector_type 'Bruker APEX II'
_diffrn_measured_fraction_theta_full 0.998
_diffrn_measured_fraction_theta_max 0.998
_diffrn_measurement_device 'three-circle diffractometer'
_diffrn_measurement_device_type 'Bruker APEX II Quazar'
_diffrn_measurement_method '0.5\ \w and 0.5\ \f scans'
_diffrn_radiation_collimation 'focusing mirrors'
_diffrn_radiation_detector 'Bruker APEX II'
_diffrn_radiation_monochromator 'mirror optics'
_diffrn_radiation_probe x-ray
_diffrn_radiation_type 'Mo K\a'
_diffrn_radiation_wavelength 0.71073
_diffrn_radiation_xray_symbol K-L~3~
_diffrn_reflns_av_R_equivalents 0.0482
_diffrn_reflns_av_unetI/netI 0.0238
_diffrn_reflns_Laue_measured_fraction_full 0.998
_diffrn_reflns_Laue_measured_fraction_max 0.998
_diffrn_reflns_limit_h_max 11
_diffrn_reflns_limit_h_min -11
_diffrn_reflns_limit_k_max 13
_diffrn_reflns_limit_k_min -13
_diffrn_reflns_limit_l_max 15
_diffrn_reflns_limit_l_min -15
_diffrn_reflns_number 43922
_diffrn_reflns_point_group_measured_fraction_full 0.998
_diffrn_reflns_point_group_measured_fraction_max 0.998
_diffrn_reflns_theta_full 25.242
_diffrn_reflns_theta_max 26.059
_diffrn_reflns_theta_min 2.306
_diffrn_source 'microfocus sealed X-ray tube'
_diffrn_source_current 1.4
_diffrn_source_power 0.07
_diffrn_source_type 'Incoatec I\ms'
_diffrn_source_voltage 50.0
_diffrn_standards_number 0
_exptl_absorpt_coefficient_mu 4.792
_exptl_absorpt_correction_T_max 0.87
_exptl_absorpt_correction_T_min 0.86
_exptl_absorpt_correction_type multi-scan
_exptl_absorpt_process_details
;
SADABS-2016/2 (Krause et al., 2015) was used for absorption correction.
;
_exptl_crystal_colour colourless
_exptl_crystal_colour_primary colourless
_exptl_crystal_density_diffrn 2.838
_exptl_crystal_density_method 'not measured'
_exptl_crystal_description block
_exptl_crystal_F_000 1015
_exptl_crystal_size_max 0.24
_exptl_crystal_size_mid 0.22
_exptl_crystal_size_min 0.2
_refine_diff_density_max 0.876
_refine_diff_density_min -0.648
_refine_diff_density_rms 0.106
_refine_ls_extinction_method none
_refine_ls_goodness_of_fit_ref 1.069
_refine_ls_hydrogen_treatment constr
_refine_ls_matrix_type full
_refine_ls_number_parameters 390
_refine_ls_number_reflns 4899
_refine_ls_number_restraints 3
_refine_ls_restrained_S_all 1.069
_refine_ls_R_factor_all 0.0278
_refine_ls_R_factor_gt 0.0223
_refine_ls_shift/su_max 0.001
_refine_ls_shift/su_mean 0.000
_refine_ls_structure_factor_coef Fsqd
_refine_ls_weighting_details 'w=1/[\s^2^(Fo^2^)+(0.0218P)^2^+2.7508P] where P=(Fo^2^+2Fc^2^)/3'
_refine_ls_weighting_scheme calc
_refine_ls_wR_factor_gt 0.0534
_refine_ls_wR_factor_ref 0.0560
_reflns_Friedel_coverage 0.000
_reflns_number_gt 4309
_reflns_number_total 4899
_reflns_threshold_expression 'I > 2\s(I)'
_cod_data_source_file d3dt04195f2.cif
_cod_data_source_block ls
_cod_depositor_comments 'Adding full bibliography for 7715023--7715025.cif.'
_cod_database_code 7715024
_shelx_shelxl_version_number 2018/3
_shelx_space_group_comment
;
The symmetry employed for this shelxl refinement is uniquely defined
by the following loop, which should always be used as a source of
symmetry information in preference to the above space-group names.
They are only intended as comments.
;
_shelx_estimated_absorpt_t_max 0.447
_shelx_estimated_absorpt_t_min 0.393
_olex2_refinement_description
;
1. Fixed Uiso
 At 1.2 times of:
  All C(H) groups
 At 1.5 times of:
  All O(H,H) groups
2. Restrained distances
 Zn1-H2WA \\sim Zn1-H2WB
 with sigma of 0.02
 Zn-H3WA \\sim Zn-H3WB
 with sigma of 0.02
 Zn3-H5WA \\sim Zn3-H5WB
 with sigma of 0.02
3. Others
 Fixed Sof: Zn(0.8)
4.a Free rotating group:
 O2W(H2WA,H2WB), O3W(H3WA,H3WB), O5W(H5WA,H5WB), O14(H14A,H14B)
4.b Rotating group:
 O4W(H4WA,H4WB), O1W(H1WA,H1WB)
4.c Aromatic/amide H refined with riding coordinates:
 C1(H1), C9(H9), C7(H7), C6(H6), C8(H8)
;
_olex2_submission_special_instructions 'No special instructions were received'

loop_
_space_group_symop_operation_xyz
'x, y, z'
'-x, -y, -z'

loop_
_atom_site_label
_atom_site_type_symbol
_atom_site_fract_x
_atom_site_fract_y
_atom_site_fract_z
_atom_site_U_iso_or_equiv
_atom_site_adp_type
_atom_site_occupancy
_atom_site_site_symmetry_order
_atom_site_calc_flag
_atom_site_refinement_flags_posn
_atom_site_refinement_flags_adp
_atom_site_refinement_flags_occupancy
_atom_site_disorder_assembly
_atom_site_disorder_group
Te1 Te 0.500000 0.500000 0.500000 0.01323(7) Uani 1 2 d S . P . .
Mo1 Mo 0.41645(3) 0.71969(3) 0.68229(2) 0.01670(7) Uani 1 1 d . . . . .
Mo3 Mo 0.80434(3) 0.23527(3) 0.50050(2) 0.01792(7) Uani 1 1 d . . . . .
Mo4 Mo 0.71540(3) 0.44898(3) 0.68965(2) 0.01777(7) Uani 1 1 d . . . . .
Zn3 Zn 1.22896(5) 0.41998(4) 0.93097(3) 0.02226(10) Uani 1 1 d D . . . .
Zn1 Zn 0.51298(4) 0.99735(4) 0.70714(3) 0.02081(9) Uani 1 1 d D . . . .
Zn Zn 0.81454(6) 0.72738(5) 0.60728(4) 0.02542(12) Uani 0.8 1 d D . P . .
O6 O 0.4504(2) 0.6830(2) 0.50157(17) 0.0166(5) Uani 1 1 d . . . . .
O7 O 0.4761(2) 0.5072(2) 0.65588(17) 0.0168(5) Uani 1 1 d . . . . .
O3 O 0.6382(3) 0.6361(2) 0.66619(18) 0.0205(5) Uani 1 1 d . . . . .
O8 O 0.7116(2) 0.4558(2) 0.50394(17) 0.0167(5) Uani 1 1 d . . . . .
O12 O 0.7388(3) 0.2791(2) 0.65238(18) 0.0211(5) Uani 1 1 d . . . . .
O2 O 0.4095(3) 0.8740(2) 0.65563(19) 0.0233(5) Uani 1 1 d . . . . .
O4 O 0.2242(3) 0.7382(2) 0.64984(18) 0.0216(5) Uani 1 1 d . . . . .
O11 O 0.9853(3) 0.2320(2) 0.4810(2) 0.0279(6) Uani 1 1 d . . . . .
O4W O 1.3479(3) 0.3667(2) 0.77981(19) 0.0270(5) Uani 1 1 d . . . . .
H4WA H 1.385764 0.422328 0.753606 0.040 Uiso 1 1 d R U . . .
H4WB H 1.287029 0.370612 0.735718 0.040 Uiso 1 1 d R U . . .
O10 O 0.9023(3) 0.4263(2) 0.6730(2) 0.0284(6) Uani 1 1 d . . . . .
O5 O 0.3776(3) 0.7046(2) 0.81936(19) 0.0275(5) Uani 1 1 d . . . . .
O1W O 0.4240(3) 1.1357(3) 0.5900(2) 0.0341(6) Uani 1 1 d . . . . .
H1WA H 0.317984 1.186890 0.606209 0.051 Uiso 1 1 d R U . . .
H1WB H 0.461235 1.203704 0.581803 0.051 Uiso 1 1 d R U . . .
O13 O 0.8187(3) 0.0796(2) 0.5201(2) 0.0304(6) Uani 1 1 d . . . . .
O2W O 0.5956(3) 1.1267(3) 0.7628(2) 0.0320(6) Uani 1 1 d G . . . .
H2WA H 0.585752 1.146568 0.828324 0.048 Uiso 1 1 d DG U . . .
H2WB H 0.654772 1.160684 0.728645 0.048 Uiso 1 1 d DG U . . .
O1 O 0.6873(3) 0.9012(3) 0.5972(2) 0.0341(6) Uani 1 1 d . . . . .
O9 O 0.6603(3) 0.4388(3) 0.82556(19) 0.0304(6) Uani 1 1 d . . . . .
O3W O 0.8444(4) 0.6311(4) 0.4774(3) 0.0505(9) Uani 1 1 d G . . . .
H3WA H 0.923805 0.608398 0.430717 0.076 Uiso 1 1 d DG U . . .
H3WB H 0.804717 0.577228 0.471307 0.076 Uiso 1 1 d DG U . . .
N4 N 1.0452(3) 0.5351(3) 0.8584(2) 0.0212(6) Uani 1 1 d . . . . .
O5W O 1.2898(4) 0.5583(3) 0.9719(2) 0.0396(7) Uani 1 1 d G . . . .
H5WA H 1.323351 0.555582 1.030995 0.059 Uiso 1 1 d DG U . . .
H5WB H 1.333271 0.598665 0.927703 0.059 Uiso 1 1 d DG U . . .
N1 N 0.3057(3) 1.0733(3) 0.8205(2) 0.0215(6) Uani 1 1 d . . . . .
N5 N 0.9059(3) 0.5997(3) 0.9168(2) 0.0219(6) Uani 1 1 d . . . . .
N3 N 0.9016(3) 0.6759(3) 0.7479(2) 0.0245(6) Uani 1 1 d . . . . .
N6 N 0.6233(3) 0.7418(3) 0.9938(2) 0.0240(6) Uani 1 1 d . . . . .
N2 N 0.5674(3) 0.8686(3) 0.8473(2) 0.0187(6) Uani 1 1 d . . . . .
N7 N 0.4794(3) 0.8308(3) 1.0195(2) 0.0237(6) Uani 1 1 d . . . . .
C2 C 0.8243(4) 0.6833(3) 0.8485(3) 0.0190(7) Uani 1 1 d . . . . .
C1 C 1.0375(4) 0.5833(4) 0.7590(3) 0.0249(8) Uani 1 1 d . . . . .
H1 H 1.117603 0.556228 0.702709 0.030 Uiso 1 1 calc R U . . .
C3 C 0.6709(4) 0.7666(3) 0.8914(2) 0.0186(7) Uani 1 1 d . . . . .
C5 C 0.3074(4) 1.0108(3) 0.9171(3) 0.0212(7) Uani 1 1 d . . . . .
C4 C 0.4504(4) 0.9032(3) 0.9301(3) 0.0200(7) Uani 1 1 d . . . . .
C9 C 0.1783(4) 1.1710(4) 0.8016(3) 0.0300(8) Uani 1 1 d . . . . .
H9 H 0.175585 1.213146 0.734394 0.036 Uiso 1 1 calc R U . . .
C7 C 0.0532(4) 1.1474(4) 0.9766(3) 0.0349(9) Uani 1 1 d . . . . .
H7 H -0.031986 1.172857 1.029154 0.042 Uiso 1 1 calc R U . . .
C6 C 0.1827(4) 1.0449(4) 0.9970(3) 0.0296(8) Uani 1 1 d . . . . .
H6 H 0.186284 0.999793 1.062914 0.035 Uiso 1 1 calc R U . . .
C8 C 0.0502(4) 1.2118(4) 0.8781(3) 0.0362(9) Uani 1 1 d . . . . .
H8 H -0.036283 1.281570 0.863328 0.043 Uiso 1 1 calc R U . . .
O14 O 0.9697(9) 0.9716(7) 0.7510(5) 0.140(3) Uani 1 1 d G . . . .
H14A H 0.948441 1.045773 0.720456 0.211 Uiso 1 1 d G U . . .
H14B H 1.046721 0.917097 0.714392 0.211 Uiso 1 1 d G U . . .

loop_
_atom_site_aniso_label
_atom_site_aniso_U_11
_atom_site_aniso_U_22
_atom_site_aniso_U_33
_atom_site_aniso_U_23
_atom_site_aniso_U_13
_atom_site_aniso_U_12
Te1 0.01410(14) 0.01413(14) 0.01266(14) -0.00126(10) -0.00276(10) -0.00617(11)
Mo1 0.01922(15) 0.01784(14) 0.01494(14) -0.00271(10) -0.00135(11) -0.00911(12)
Mo3 0.01586(14) 0.01654(14) 0.02149(15) -0.00151(11) -0.00302(11) -0.00600(11)
Mo4 0.01834(15) 0.02151(15) 0.01524(14) 0.00009(11) -0.00519(11) -0.00855(12)
Zn3 0.0227(2) 0.0233(2) 0.01774(19) 0.00430(15) -0.00510(16) -0.00571(17)
Zn1 0.0223(2) 0.01846(19) 0.01943(19) -0.00063(15) -0.00114(15) -0.00608(16)
Zn 0.0286(3) 0.0240(3) 0.0184(2) -0.0009(2) -0.0083(2) -0.0025(2)
O6 0.0192(11) 0.0159(11) 0.0167(11) -0.0005(9) -0.0031(9) -0.0087(9)
O7 0.0204(12) 0.0199(11) 0.0126(10) -0.0007(9) -0.0020(9) -0.0104(9)
O3 0.0225(12) 0.0219(12) 0.0206(12) -0.0024(9) -0.0045(10) -0.0114(10)
O8 0.0154(11) 0.0182(11) 0.0179(11) -0.0016(9) -0.0021(9) -0.0079(9)
O12 0.0241(12) 0.0209(12) 0.0199(12) 0.0021(9) -0.0061(10) -0.0096(10)
O2 0.0282(13) 0.0227(12) 0.0237(12) -0.0013(10) -0.0045(10) -0.0146(11)
O4 0.0202(12) 0.0269(13) 0.0197(12) -0.0039(10) 0.0005(9) -0.0117(10)
O11 0.0197(13) 0.0312(14) 0.0331(14) -0.0060(11) -0.0029(11) -0.0093(11)
O4W 0.0317(14) 0.0285(14) 0.0208(12) 0.0036(10) 0.0002(10) -0.0141(11)
O10 0.0219(13) 0.0301(14) 0.0354(15) -0.0028(11) -0.0068(11) -0.0108(11)
O5 0.0328(14) 0.0322(14) 0.0202(12) -0.0016(10) -0.0008(10) -0.0164(12)
O1W 0.0351(15) 0.0361(15) 0.0300(14) 0.0073(12) -0.0053(12) -0.0140(13)
O13 0.0315(15) 0.0199(13) 0.0398(15) -0.0001(11) -0.0055(12) -0.0100(11)
O2W 0.0443(17) 0.0382(16) 0.0203(13) -0.0040(11) 0.0031(12) -0.0255(13)
O1 0.0354(15) 0.0259(14) 0.0377(15) -0.0093(11) 0.0144(12) -0.0142(12)
O9 0.0380(15) 0.0361(15) 0.0178(12) 0.0014(11) -0.0060(11) -0.0145(12)
O3W 0.056(2) 0.078(3) 0.0375(17) -0.0198(16) 0.0144(15) -0.052(2)
N4 0.0202(15) 0.0260(15) 0.0159(13) 0.0016(11) -0.0035(11) -0.0073(12)
O5W 0.065(2) 0.0500(18) 0.0208(13) 0.0059(12) -0.0111(13) -0.0395(16)
N1 0.0250(15) 0.0198(14) 0.0203(14) 0.0007(11) -0.0044(12) -0.0090(12)
N5 0.0212(15) 0.0224(15) 0.0178(14) 0.0029(11) -0.0034(11) -0.0043(12)
N3 0.0187(15) 0.0335(17) 0.0185(14) 0.0088(12) -0.0040(12) -0.0083(13)
N6 0.0264(16) 0.0229(15) 0.0175(14) 0.0024(11) -0.0022(12) -0.0049(13)
N2 0.0198(14) 0.0192(14) 0.0170(13) 0.0018(11) -0.0036(11) -0.0074(11)
N7 0.0230(15) 0.0213(15) 0.0209(14) 0.0023(11) -0.0009(12) -0.0037(12)
C2 0.0201(17) 0.0204(16) 0.0182(16) 0.0015(13) -0.0047(13) -0.0090(14)
C1 0.0192(17) 0.034(2) 0.0191(17) 0.0037(14) -0.0018(14) -0.0084(15)
C3 0.0244(17) 0.0199(16) 0.0133(15) 0.0017(12) -0.0042(13) -0.0104(14)
C5 0.0244(18) 0.0201(17) 0.0192(16) -0.0026(13) -0.0036(14) -0.0081(14)
C4 0.0237(18) 0.0181(16) 0.0167(16) -0.0023(12) -0.0026(13) -0.0064(14)
C9 0.027(2) 0.0270(19) 0.033(2) 0.0052(16) -0.0096(16) -0.0062(16)
C7 0.026(2) 0.033(2) 0.037(2) -0.0042(17) 0.0033(17) -0.0042(17)
C6 0.028(2) 0.030(2) 0.0258(19) -0.0009(15) 0.0013(15) -0.0081(16)
C8 0.023(2) 0.032(2) 0.046(2) -0.0005(18) -0.0088(17) -0.0003(17)
O14 0.138(6) 0.135(6) 0.094(4) -0.025(4) 0.025(4) -0.005(5)

loop_
_atom_type_symbol
_atom_type_description
_atom_type_scat_dispersion_real
_atom_type_scat_dispersion_imag
_atom_type_scat_source
C C 0.0033 0.0016 'International Tables Vol C Tables 4.2.6.8 and 6.1.1.4'
H H 0.0000 0.0000 'International Tables Vol C Tables 4.2.6.8 and 6.1.1.4'
Mo Mo -1.6832 0.6857 'International Tables Vol C Tables 4.2.6.8 and 6.1.1.4'
N N 0.0061 0.0033 'International Tables Vol C Tables 4.2.6.8 and 6.1.1.4'
O O 0.0106 0.0060 'International Tables Vol C Tables 4.2.6.8 and 6.1.1.4'
Te Te -0.5308 1.6751 'International Tables Vol C Tables 4.2.6.8 and 6.1.1.4'
Zn Zn 0.2839 1.4301 'International Tables Vol C Tables 4.2.6.8 and 6.1.1.4'

loop_
_geom_angle_atom_site_label_1
_geom_angle_atom_site_label_2
_geom_angle_atom_site_label_3
_geom_angle
_geom_angle_site_symmetry_1
_geom_angle_site_symmetry_3
_geom_angle_publ_flag
O6 Te1 O6 180.0 2_666 . ?
O6 Te1 O7 94.70(9) . 2_666 ?
O6 Te1 O7 85.30(9) 2_666 2_666 ?
O6 Te1 O7 94.70(9) 2_666 . ?
O6 Te1 O7 85.30(9) . . ?
O7 Te1 O7 180.0 . 2_666 ?
O8 Te1 O6 93.91(9) 2_666 2_666 ?
O8 Te1 O6 86.10(9) 2_666 . ?
O8 Te1 O6 86.09(9) . 2_666 ?
O8 Te1 O6 93.91(9) . . ?
O8 Te1 O7 85.83(9) 2_666 2_666 ?
O8 Te1 O7 94.17(9) 2_666 . ?
O8 Te1 O7 85.83(9) . . ?
O8 Te1 O7 94.17(9) . 2_666 ?
O8 Te1 O8 180.0 2_666 . ?
O7 Mo1 O6 70.04(8) . . ?
O3 Mo1 O6 84.13(9) . . ?
O3 Mo1 O7 73.48(9) . . ?
O2 Mo1 O6 90.99(10) . . ?
O2 Mo1 O7 158.80(10) . . ?
O2 Mo1 O3 95.89(11) . . ?
O2 Mo1 O4 100.72(11) . . ?
O4 Mo1 O6 73.96(9) . . ?
O4 Mo1 O7 83.49(9) . . ?
O4 Mo1 O3 152.56(10) . . ?
O5 Mo1 O6 161.76(10) . . ?
O5 Mo1 O7 93.41(10) . . ?
O5 Mo1 O3 98.82(11) . . ?
O5 Mo1 O2 106.51(12) . . ?
O5 Mo1 O4 97.21(11) . . ?
O6 Mo3 O8 70.18(8) 2_666 . ?
O12 Mo3 O6 81.67(9) . 2_666 ?
O12 Mo3 O8 74.24(9) . . ?
O4 Mo3 O6 73.59(9) 2_666 2_666 ?
O4 Mo3 O8 84.66(9) 2_666 . ?
O4 Mo3 O12 151.81(10) 2_666 . ?
O11 Mo3 O6 157.80(10) . 2_666 ?
O11 Mo3 O8 89.51(10) . . ?
O11 Mo3 O12 101.89(11) . . ?
O11 Mo3 O4 96.30(11) . 2_666 ?
O13 Mo3 O6 94.38(10) . 2_666 ?
O13 Mo3 O8 161.99(11) . . ?
O13 Mo3 O12 94.88(12) . . ?
O13 Mo3 O4 100.19(11) . 2_666 ?
O13 Mo3 O11 107.01(12) . . ?
O7 Mo4 O8 69.87(8) . . ?
O3 Mo4 O7 74.05(9) . . ?
O3 Mo4 O8 81.30(9) . . ?
O12 Mo4 O7 84.44(9) . . ?
O12 Mo4 O3 151.42(9) . . ?
O12 Mo4 O8 73.64(9) . . ?
O10 Mo4 O7 160.91(11) . . ?
O10 Mo4 O3 96.18(11) . . ?
O10 Mo4 O8 92.73(10) . . ?
O10 Mo4 O12 98.49(11) . . ?
O9 Mo4 O7 91.59(11) . . ?
O9 Mo4 O3 100.76(11) . . ?
O9 Mo4 O8 160.19(11) . . ?
O9 Mo4 O12 98.39(11) . . ?
O9 Mo4 O10 106.52(13) . . ?
O4W Zn3 N5 155.88(11) . 2_767 ?
O4W Zn3 N6 92.98(11) . 2_767 ?
N4 Zn3 O4W 88.41(11) . . ?
N4 Zn3 N5 94.32(11) . 2_767 ?
N4 Zn3 N6 159.66(12) . 2_767 ?
O5W Zn3 O4W 104.54(11) . . ?
O5W Zn3 N4 98.33(12) . . ?
O5W Zn3 N5 98.78(11) . 2_767 ?
O5W Zn3 N6 100.94(12) . 2_767 ?
N6 Zn3 N5 76.41(11) 2_767 2_767 ?
O1W Zn1 O2 90.82(10) . . ?
O1W Zn1 O2W 87.90(11) . . ?
O1W Zn1 N1 92.13(11) . . ?
O1W Zn1 N2 169.81(11) . . ?
O2W Zn1 O2 175.40(10) . . ?
O2W Zn1 N1 90.81(11) . . ?
O2W Zn1 N2 92.29(10) . . ?
O1 Zn1 O2 83.77(10) . . ?
O1 Zn1 O1W 89.82(11) . . ?
O1 Zn1 O2W 100.65(11) . . ?
O1 Zn1 N1 168.45(11) . . ?
O1 Zn1 N2 100.15(11) . . ?
N1 Zn1 O2 84.82(10) . . ?
N1 Zn1 N2 77.68(10) . . ?
N2 Zn1 O2 88.18(10) . . ?
O11 Zn O3 163.78(9) 2_766 . ?
O1 Zn O3 100.48(10) . . ?
O1 Zn O11 91.39(10) . 2_766 ?
O1 Zn O3W 113.66(15) . . ?
O1 Zn N3 114.17(13) . . ?
O3W Zn O3 82.42(10) . . ?
O3W Zn O11 82.69(11) . 2_766 ?
O3W Zn N3 132.12(15) . . ?
N3 Zn O3 91.05(10) . . ?
N3 Zn O11 94.15(11) . 2_766 ?
Te1 O6 Mo1 102.24(9) . . ?
Te1 O6 Mo3 101.97(9) . 2_666 ?
Mo3 O6 Mo1 91.43(8) 2_666 . ?
Te1 O7 Mo1 102.41(9) . . ?
Te1 O7 Mo4 103.23(9) . . ?
Mo4 O7 Mo1 93.30(8) . . ?
Mo1 O3 Zn 128.31(11) . . ?
Mo4 O3 Mo1 114.30(11) . . ?
Mo4 O3 Zn 117.07(11) . . ?
Te1 O8 Mo3 101.74(9) . . ?
Te1 O8 Mo4 100.98(9) . . ?
Mo3 O8 Mo4 90.96(8) . . ?
Mo4 O12 Mo3 116.50(11) . . ?
Mo1 O2 Zn1 137.28(13) . . ?
Mo1 O4 Mo3 116.90(11) . 2_666 ?
Mo3 O11 Zn 155.93(15) . 2_766 ?
Zn3 O4W H4WA 110.0 . . ?
Zn3 O4W H4WB 109.9 . . ?
H4WA O4W H4WB 104.0 . . ?
Zn1 O1W H1WA 115.1 . . ?
Zn1 O1W H1WB 114.1 . . ?
H1WA O1W H1WB 98.8 . . ?
Zn1 O2W H2WA 125.6 . . ?
Zn1 O2W H2WB 129.3 . . ?
H2WA O2W H2WB 104.6 . . ?
Zn O1 Zn1 125.94(14) . . ?
Zn O3W H3WA 125.0 . . ?
Zn O3W H3WB 125.2 . . ?
H3WA O3W H3WB 104.5 . . ?
N5 N4 Zn3 122.2(2) . . ?
C1 N4 Zn3 130.4(2) . . ?
C1 N4 N5 106.1(3) . . ?
Zn3 O5W H5WA 122.6 . . ?
Zn3 O5W H5WB 124.5 . . ?
H5WA O5W H5WB 104.6 . . ?
C5 N1 Zn1 115.3(2) . . ?
C9 N1 Zn1 126.3(2) . . ?
C9 N1 C5 118.3(3) . . ?
N4 N5 Zn3 139.5(2) . 2_767 ?
C2 N5 Zn3 112.8(2) . 2_767 ?
C2 N5 N4 106.1(3) . . ?
C2 N3 Zn 127.2(2) . . ?
C1 N3 Zn 125.0(2) . . ?
C1 N3 C2 102.9(3) . . ?
N7 N6 Zn3 136.6(2) . 2_767 ?
C3 N6 Zn3 116.3(2) . 2_767 ?
C3 N6 N7 107.0(3) . . ?
C3 N2 Zn1 147.2(2) . . ?
C3 N2 C4 101.5(3) . . ?
C4 N2 Zn1 111.3(2) . . ?
C4 N7 N6 104.7(3) . . ?
N5 C2 N3 112.2(3) . . ?
N5 C2 C3 117.1(3) . . ?
N3 C2 C3 130.7(3) . . ?
N4 C1 N3 112.7(3) . . ?
N4 C1 H1 123.7 . . ?
N3 C1 H1 123.7 . . ?
N6 C3 N2 112.8(3) . . ?
N6 C3 C2 115.8(3) . . ?
N2 C3 C2 131.4(3) . . ?
N1 C5 C4 114.7(3) . . ?
N1 C5 C6 122.4(3) . . ?
C6 C5 C4 122.9(3) . . ?
N2 C4 C5 120.9(3) . . ?
N7 C4 N2 114.0(3) . . ?
N7 C4 C5 125.1(3) . . ?
N1 C9 H9 118.8 . . ?
N1 C9 C8 122.5(4) . . ?
C8 C9 H9 118.8 . . ?
C6 C7 H7 120.2 . . ?
C6 C7 C8 119.7(4) . . ?
C8 C7 H7 120.2 . . ?
C5 C6 H6 120.8 . . ?
C7 C6 C5 118.4(4) . . ?
C7 C6 H6 120.8 . . ?
C9 C8 H8 120.7 . . ?
C7 C8 C9 118.7(4) . . ?
C7 C8 H8 120.7 . . ?
H14A O14 H14B 109.5 . . ?

loop_
_geom_bond_atom_site_label_1
_geom_bond_atom_site_label_2
_geom_bond_distance
_geom_bond_site_symmetry_2
_geom_bond_publ_flag
Te1 O6 1.924(2) 2_666 ?
Te1 O6 1.924(2) . ?
Te1 O7 1.934(2) 2_666 ?
Te1 O7 1.934(2) . ?
Te1 O8 1.921(2) . ?
Te1 O8 1.921(2) 2_666 ?
Mo1 O6 2.285(2) . ?
Mo1 O7 2.270(2) . ?
Mo1 O3 1.963(2) . ?
Mo1 O2 1.716(2) . ?
Mo1 O4 1.901(2) . ?
Mo1 O5 1.706(2) . ?
Mo3 O6 2.278(2) 2_666 ?
Mo3 O8 2.287(2) . ?
Mo3 O12 1.946(2) . ?
Mo3 O4 1.931(2) 2_666 ?
Mo3 O11 1.718(2) . ?
Mo3 O13 1.701(2) . ?
Mo4 O7 2.254(2) . ?
Mo4 O3 1.953(2) . ?
Mo4 O8 2.329(2) . ?
Mo4 O12 1.924(2) . ?
Mo4 O10 1.708(2) . ?
Mo4 O9 1.707(2) . ?
Zn3 O4W 2.052(2) . ?
Zn3 N4 2.052(3) . ?
Zn3 O5W 1.997(3) . ?
Zn3 N5 2.174(3) 2_767 ?
Zn3 N6 2.090(3) 2_767 ?
Zn1 O2 2.194(2) . ?
Zn1 O1W 2.073(3) . ?
Zn1 O2W 2.126(3) . ?
Zn1 O1 1.995(3) . ?
Zn1 N1 2.170(3) . ?
Zn1 N2 2.176(3) . ?
Zn O3 2.314(2) . ?
Zn O11 2.257(3) 2_766 ?
Zn O1 1.867(3) . ?
Zn O3W 1.952(3) . ?
Zn N3 2.023(3) . ?
O4W H4WA 0.8596 . ?
O4W H4WB 0.8598 . ?
O1W H1WA 0.9578 . ?
O1W H1WB 0.9575 . ?
O2W H2WA 0.8498 . ?
O2W H2WB 0.8494 . ?
O3W H3WA 0.8506 . ?
O3W H3WB 0.8499 . ?
N4 N5 1.373(4) . ?
N4 C1 1.317(4) . ?
O5W H5WA 0.8510 . ?
O5W H5WB 0.8492 . ?
N1 C5 1.346(4) . ?
N1 C9 1.335(5) . ?
N5 C2 1.322(4) . ?
N3 C2 1.347(4) . ?
N3 C1 1.343(4) . ?
N6 N7 1.366(4) . ?
N6 C3 1.334(4) . ?
N2 C3 1.344(4) . ?
N2 C4 1.359(4) . ?
N7 C4 1.329(4) . ?
C2 C3 1.453(5) . ?
C1 H1 0.9300 . ?
C5 C4 1.464(5) . ?
C5 C6 1.384(5) . ?
C9 H9 0.9300 . ?
C9 C8 1.381(6) . ?
C7 H7 0.9300 . ?
C7 C6 1.376(5) . ?
C7 C8 1.376(6) . ?
C6 H6 0.9300 . ?
C8 H8 0.9300 . ?
O14 H14A 0.8503 . ?
O14 H14B 0.8491 . ?

loop_
_geom_torsion_atom_site_label_1
_geom_torsion_atom_site_label_2
_geom_torsion_atom_site_label_3
_geom_torsion_atom_site_label_4
_geom_torsion
_geom_torsion_site_symmetry_1
_geom_torsion_site_symmetry_2
_geom_torsion_site_symmetry_3
_geom_torsion_site_symmetry_4
_geom_torsion_publ_flag
Zn3 N4 N5 Zn3 -29.0(5) . . . 2_767 ?
Zn3 N4 N5 C2 167.5(2) . . . . ?
Zn3 N4 C1 N3 -166.8(2) . . . . ?
Zn3 N5 C2 N3 -167.5(2) 2_767 . . . ?
Zn3 N5 C2 C3 12.7(4) 2_767 . . . ?
Zn3 N6 N7 C4 -175.5(3) 2_767 . . . ?
Zn3 N6 C3 N2 177.4(2) 2_767 . . . ?
Zn3 N6 C3 C2 -4.5(4) 2_767 . . . ?
Zn1 N1 C5 C4 1.1(4) . . . . ?
Zn1 N1 C5 C6 -178.1(3) . . . . ?
Zn1 N1 C9 C8 178.9(3) . . . . ?
Zn1 N2 C3 N6 176.9(3) . . . . ?
Zn1 N2 C3 C2 -0.8(7) . . . . ?
Zn1 N2 C4 N7 -177.6(2) . . . . ?
Zn1 N2 C4 C5 2.9(4) . . . . ?
Zn N3 C2 N5 155.0(2) . . . . ?
Zn N3 C2 C3 -25.2(5) . . . . ?
Zn N3 C1 N4 -156.0(2) . . . . ?
O6 Mo1 O2 Zn1 -131.70(19) . . . . ?
O6 Mo3 O11 Zn -39.3(5) 2_666 . . 2_766 ?
O7 Mo1 O2 Zn1 -105.8(3) . . . . ?
O3 Mo1 O2 Zn1 -47.5(2) . . . . ?
O3 Zn O1 Zn1 45.06(19) . . . . ?
O8 Mo3 O11 Zn -62.6(4) . . . 2_766 ?
O12 Mo3 O11 Zn -136.4(3) . . . 2_766 ?
O4 Mo1 O2 Zn1 154.45(18) . . . . ?
O4 Mo3 O11 Zn 21.9(4) 2_666 . . 2_766 ?
O11 Zn O1 Zn1 -146.05(18) 2_766 . . . ?
O5 Mo1 O2 Zn1 53.5(2) . . . . ?
O13 Mo3 O11 Zn 124.6(3) . . . 2_766 ?
O3W Zn O1 Zn1 131.32(17) . . . . ?
N4 N5 C2 N3 1.0(4) . . . . ?
N4 N5 C2 C3 -178.9(3) . . . . ?
N1 C5 C4 N2 -2.8(5) . . . . ?
N1 C5 C4 N7 177.7(3) . . . . ?
N1 C5 C6 C7 -0.6(6) . . . . ?
N1 C9 C8 C7 -1.6(6) . . . . ?
N5 N4 C1 N3 -0.1(4) . . . . ?
N5 C2 C3 N6 -5.9(5) . . . . ?
N5 C2 C3 N2 171.7(3) . . . . ?
N3 Zn O1 Zn1 -50.9(2) . . . . ?
N3 C2 C3 N6 174.3(3) . . . . ?
N3 C2 C3 N2 -8.0(6) . . . . ?
N6 N7 C4 N2 -0.9(4) . . . . ?
N6 N7 C4 C5 178.6(3) . . . . ?
N7 N6 C3 N2 0.8(4) . . . . ?
N7 N6 C3 C2 178.9(3) . . . . ?
C2 N3 C1 N4 0.7(4) . . . . ?
C1 N4 N5 Zn3 163.0(3) . . . 2_767 ?
C1 N4 N5 C2 -0.5(4) . . . . ?
C1 N3 C2 N5 -1.0(4) . . . . ?
C1 N3 C2 C3 178.8(4) . . . . ?
C3 N6 N7 C4 0.1(4) . . . . ?
C3 N2 C4 N7 1.3(4) . . . . ?
C3 N2 C4 C5 -178.2(3) . . . . ?
C5 N1 C9 C8 1.6(5) . . . . ?
C4 N2 C3 N6 -1.3(4) . . . . ?
C4 N2 C3 C2 -179.0(3) . . . . ?
C4 C5 C6 C7 -179.7(3) . . . . ?
C9 N1 C5 C4 178.7(3) . . . . ?
C9 N1 C5 C6 -0.5(5) . . . . ?
C6 C5 C4 N2 176.4(3) . . . . ?
C6 C5 C4 N7 -3.1(6) . . . . ?
C6 C7 C8 C9 0.4(6) . . . . ?
C8 C7 C6 C5 0.6(6) . . . . ?
